data_7705949
loop_
_publ_author_name
'Wu, Jianfeng'
'Yang, Qianqian'
'Wang, Haoyu'
'Ge, Yan'
'Tang, Jinkui'
'Qi, Zhenhui'

_publ_section_title
;
 Single-molecule magnets under dc field with an anion effect:
 self-assembly of pure dysprosium(iii) metallacycles.
;
_journal_issue 1
_journal_name_full 'Dalton transactions (Cambridge, England : 2003)'
_journal_page_first 262
_journal_page_last 269
_journal_paper_doi 10.1039/d0dt02869j
_journal_volume 50
_journal_year 2021
_chemical_formula_moiety 'C80 H92 Dy4 N32 O8, 16(Cl0.5 O2), 11(O)'
_chemical_formula_sum 'C80 H114 Cl8 Dy4 N32 O51'
_chemical_formula_weight 3273.63
_space_group_crystal_system cubic
_space_group_IT_number 223
_space_group_name_Hall '-P 4n 2 3'
_space_group_name_H-M_alt 'P m -3 n'
_atom_sites_solution_hydrogens mixed
_atom_sites_solution_primary dual
_audit_block_doi 10.5517/ccdc.csd.cc25fv6p
_audit_creation_date 2020-11-09
_audit_creation_method
;
Olex2 1.3
(compiled 2020.07.31 svn.rc2a77460 for OlexSys, GUI svn.r6145)
;
_audit_update_record
;
2020-11-09 deposited with the CCDC.	2020-11-19 downloaded from the CCDC.
;
_cell_angle_alpha 90
_cell_angle_beta 90
_cell_angle_gamma 90
_cell_formula_units_Z 6
_cell_length_a 26.8985(3)
_cell_length_b 26.8985(3)
_cell_length_c 26.8985(3)
_cell_measurement_reflns_used 9762
_cell_measurement_temperature 200.0
_cell_measurement_theta_max 62.28
_cell_measurement_theta_min 2.32
_cell_volume 19461.9(4)
_computing_cell_refinement 'SAINT V8.40A (Bruker, 2019)'
_computing_data_collection 'Bruker SMART'
_computing_data_reduction 'SAINT V8.40A (Bruker, 2019)'
_computing_molecular_graphics 'Olex2 1.3 (Dolomanov et al., 2009)'
_computing_publication_material 'Olex2 1.3 (Dolomanov et al., 2009)'
_computing_structure_refinement 'SHELXL 2013/4 (Sheldrick, 2015)'
_computing_structure_solution 'SHELXT 2018/2 (Sheldrick, 2018)'
_diffrn_ambient_temperature 200.0
_diffrn_measured_fraction_theta_full 0.882
_diffrn_measured_fraction_theta_max 0.999
_diffrn_measurement_device_type 'CCD area detector'
_diffrn_measurement_method 'phi and omega scans'
_diffrn_radiation_monochromator graphite
_diffrn_radiation_type CuK\a
_diffrn_radiation_wavelength 1.54178
_diffrn_reflns_av_R_equivalents 0.0728
_diffrn_reflns_av_unetI/netI 0.0251
_diffrn_reflns_Laue_measured_fraction_full 0.882
_diffrn_reflns_Laue_measured_fraction_max 0.999
_diffrn_reflns_limit_h_max 30
_diffrn_reflns_limit_h_min -27
_diffrn_reflns_limit_k_max 30
_diffrn_reflns_limit_k_min -21
_diffrn_reflns_limit_l_max 25
_diffrn_reflns_limit_l_min -20
_diffrn_reflns_number 57622
_diffrn_reflns_point_group_measured_fraction_full 0.882
_diffrn_reflns_point_group_measured_fraction_max 0.999
_diffrn_reflns_theta_full 67.679
_diffrn_reflns_theta_max 62.333
_diffrn_reflns_theta_min 2.323
_diffrn_source_current 1.1
_diffrn_source_power 0.055
_diffrn_source_voltage 50.0
_exptl_absorpt_coefficient_mu 14.460
_exptl_absorpt_correction_T_max 0.141
_exptl_absorpt_correction_T_min 0.074
_exptl_absorpt_correction_type multi-scan
_exptl_absorpt_process_details
'SADABS-2014/5 (Bruker,2014/5) was used for absorption correction. Rint was 0.1482 before and 0.0728 after correction. The Ratio of minimum to maximum transmission is 0.5248. The \l/2 correction factor is Not present.'
_exptl_crystal_colour 'clear light yellow'
_exptl_crystal_colour_lustre clear
_exptl_crystal_colour_modifier light
_exptl_crystal_colour_primary yellow
_exptl_crystal_density_diffrn 1.676
_exptl_crystal_description block
_exptl_crystal_F_000 9756
_exptl_crystal_size_max 0.18
_exptl_crystal_size_mid 0.18
_exptl_crystal_size_min 0.18
_refine_diff_density_max 2.002
_refine_diff_density_min -2.238
_refine_diff_density_rms 0.257
_refine_ls_extinction_coef 0.00012(2)
_refine_ls_extinction_expression Fc^*^=kFc[1+0.001xFc^2^\l^3^/sin(2\q)]^-1/4^
_refine_ls_extinction_method SHELXL
_refine_ls_goodness_of_fit_ref 1.213
_refine_ls_hydrogen_treatment constr
_refine_ls_matrix_type full
_refine_ls_number_parameters 229
_refine_ls_number_reflns 2781
_refine_ls_number_restraints 361
_refine_ls_restrained_S_all 1.168
_refine_ls_R_factor_all 0.1119
_refine_ls_R_factor_gt 0.1058
_refine_ls_shift/su_max 0.000
_refine_ls_shift/su_mean 0.000
_refine_ls_structure_factor_coef Fsqd
_refine_ls_weighting_details 'w=1/[\s^2^(Fo^2^)+(0.1148P)^2^+801.4122P] where P=(Fo^2^+2Fc^2^)/3'
_refine_ls_weighting_scheme calc
_refine_ls_wR_factor_gt 0.2874
_refine_ls_wR_factor_ref 0.2915
_reflns_Friedel_coverage 0.000
_reflns_number_gt 2520
_reflns_number_total 2781
_reflns_threshold_expression 'I > 2\s(I)'
_cod_data_source_file d0dt02869j2.cif
_cod_data_source_block Dy4
_cod_depositor_comments 'Adding full bibliography for 7705949--7705952.cif.'
_cod_original_cell_volume 19461.8(7)
_cod_database_code 7705949
_shelxl_version_number 2013-4
_shelx_space_group_comment
;
The symmetry employed for this shelxl refinement is uniquely defined
by the following loop, which should always be used as a source of
symmetry information in preference to the above space-group names.
They are only intended as comments.
;
_shelx_estimated_absorpt_t_max 0.181
_shelx_estimated_absorpt_t_min 0.181
_olex2_refinement_description
;
1. Fixed Uiso
 At 1.2 times of:
  All C(H) groups, All C(H,H) groups
 At 1.5 times of:
  All C(H,H,H) groups, All O(H) groups
2. Restrained distances
 Cl1-O5 = Cl1-O7 = Cl1-O8 = Cl1-O10 = Cl2-O9
 1.5 with sigma of 0.02
 Dy1-H1
 2.882846 with sigma of 0.02
 O6-O9
 2.3 with sigma of 0.04
 Cl1-O5 \\sim Cl1-O7 \\sim Cl1-O8 \\sim Cl1-O10
 with sigma of 0.02
 O5-O8 \\sim O7-O10 \\sim O5-O10 \\sim O7-O8 \\sim O5-O7 \\sim O8-O10
 with sigma of 0.04
3. Uiso/Uaniso restraints and constraints
O7 \\sim O8 \\sim O5 \\sim O10 \\sim O9 \\sim O6 \\sim O3 \\sim O2: within 38A
with sigma of 0.1 and sigma for terminal atoms of 0.2 within 38A
Cl1 \\sim Cl2 \\sim Cl00: within 38A with sigma of 0.05 and sigma for terminal
atoms of 0.1 within 38A
Uanis(N2) \\sim Ueq, Uanis(N3) \\sim Ueq, Uanis(N4) \\sim Ueq, Uanis(N1) \\sim
Ueq, Uanis(O1) \\sim Ueq, Uanis(O2) \\sim Ueq, Uanis(O3) \\sim Ueq, Uanis(O6)
\\sim Ueq, Uanis(O4) \\sim Ueq, Uanis(O5) \\sim Ueq, Uanis(O7) \\sim Ueq,
Uanis(O8) \\sim Ueq, Uanis(O10) \\sim Ueq, Uanis(O9) \\sim Ueq, Uanis(O11)
\\sim Ueq, Uanis(Cl00) \\sim Ueq, Uanis(Cl2) \\sim Ueq, Uanis(Cl1) \\sim Ueq:
with sigma of 0.001 and sigma for terminal atoms of 0.002
4. Rigid body (RIGU) restrains
 O6, Cl2
 with sigma for 1-2 distances of 0.01 and sigma for 1-3 distances of 0.01
 Cl1, O5, O7, O8, O10
 with sigma for 1-2 distances of 0.004 and sigma for 1-3 distances of 0.004
 O6, O9, Cl2
 with sigma for 1-2 distances of 0.01 and sigma for 1-3 distances of 0.01
5. Others
 Sof(O13A)=0.25*(1-FVAR(2))
 Sof(O12A)=0.125*(1-FVAR(2))
 Sof(O12)=0.125*FVAR(2)
 Sof(O13)=0.25*FVAR(2)
 Fixed Sof: H11A(0.5) H11B(0.5) H11C(0.5) Cl1(0.5) O5(0.5) O7(0.5) O8(0.5)
 O10(0.5)
6.a Riding coordinates:
 C7(H7A,H7B,H7C), C11(H11A,H11B,H11C)
6.b Secondary CH2 refined with riding coordinates:
 C1(H1A,H1B)
6.c Aromatic/amide H refined with riding coordinates:
 O1(H1), C4(H4), C3(H3), C5(H5), C8(H8)
6.d Fitted hexagon refined as free rotating group:
 C4(C3,C2,N1,C6,C5)
;
_smtbx_masks_void_probe_radius 1.2
_smtbx_masks_void_truncation_radius 1.2
_olex2_submission_special_instructions 'No special instructions were received'

loop_
_space_group_symop_operation_xyz
'x, y, z'
'-y+1/2, x+1/2, z+1/2'
'-x, -y, z'
'y+1/2, -x+1/2, z+1/2'
'x, -y, -z'
'y+1/2, x+1/2, -z+1/2'
'-x, y, -z'
'-y+1/2, -x+1/2, -z+1/2'
'z, x, y'
'-x+1/2, z+1/2, y+1/2'
'-z, -x, y'
'x+1/2, -z+1/2, y+1/2'
'z, -x, -y'
'x+1/2, z+1/2, -y+1/2'
'-z, x, -y'
'-x+1/2, -z+1/2, -y+1/2'
'y, z, x'
'-z+1/2, -y+1/2, -x+1/2'
'-z+1/2, y+1/2, x+1/2'
'z+1/2, y+1/2, -x+1/2'
'z+1/2, -y+1/2, x+1/2'
'y, -z, -x'
'-y, -z, x'
'-y, z, -x'
'-x, -y, -z'
'y-1/2, -x-1/2, -z-1/2'
'x, y, -z'
'-y-1/2, x-1/2, -z-1/2'
'-x, y, z'
'-y-1/2, -x-1/2, z-1/2'
'x, -y, z'
'y-1/2, x-1/2, z-1/2'
'-z, -x, -y'
'x-1/2, -z-1/2, -y-1/2'
'z, x, -y'
'-x-1/2, z-1/2, -y-1/2'
'-z, x, y'
'-x-1/2, -z-1/2, y-1/2'
'z, -x, y'
'x-1/2, z-1/2, y-1/2'
'-y, -z, -x'
'z-1/2, y-1/2, x-1/2'
'z-1/2, -y-1/2, -x-1/2'
'-z-1/2, -y-1/2, x-1/2'
'-z-1/2, y-1/2, -x-1/2'
'-y, z, x'
'y, z, -x'
'y, -z, x'

loop_
_atom_site_label
_atom_site_type_symbol
_atom_site_fract_x
_atom_site_fract_y
_atom_site_fract_z
_atom_site_U_iso_or_equiv
_atom_site_adp_type
_atom_site_occupancy
_atom_site_site_symmetry_order
_atom_site_calc_flag
_atom_site_refinement_flags_posn
_atom_site_refinement_flags_adp
_atom_site_refinement_flags_occupancy
_atom_site_disorder_assembly
_atom_site_disorder_group
Dy1 Dy 0.36527(3) 0.13473(3) 0.2500 0.0140(5) Uani 1 2 d DS T P . .
O1 O 0.2866(4) 0.1318(4) 0.2831(4) 0.034(3) Uani 1 1 d . U . . .
H1 H 0.2834 0.1313 0.3183 0.052 Uiso 1 1 calc DR U . . .
N2 N 0.3605(4) 0.1156(4) 0.1238(4) 0.017(2) Uani 1 1 d . U . . .
N3 N 0.3935(4) 0.1217(4) 0.1620(4) 0.014(2) Uani 1 1 d . U . . .
N4 N 0.4574(4) 0.1323(4) 0.2411(4) 0.010(2) Uani 1 1 d . U . . .
C1 C 0.2428(6) 0.1307(8) 0.2545(7) 0.047(5) Uani 1 1 d . . . . .
H1A H 0.2275 0.1642 0.2547 0.056 Uiso 1 1 calc R U . . .
H1B H 0.2190 0.1072 0.2698 0.056 Uiso 1 1 calc R U . . .
C4 C 0.2269(3) 0.0900(5) 0.1205(3) 0.046(5) Uani 1 1 d G . . . .
H4 H 0.2017 0.0793 0.0982 0.055 Uiso 1 1 calc R U . . .
C3 C 0.2152(2) 0.0999(5) 0.1698(4) 0.045(5) Uani 1 1 d G . . . .
H3 H 0.1820 0.0960 0.1812 0.055 Uiso 1 1 calc R U . . .
C2 C 0.2521(3) 0.1156(4) 0.2025(3) 0.030(4) Uani 1 1 d G . . . .
N1 N 0.3007(2) 0.1213(3) 0.1858(3) 0.020(2) Uani 1 1 d G U . . .
C6 C 0.3124(2) 0.1114(3) 0.1364(3) 0.021(3) Uani 1 1 d G . . . .
C5 C 0.2755(3) 0.0957(4) 0.1038(2) 0.034(4) Uani 1 1 d G . . . .
H5 H 0.2835 0.0889 0.0700 0.041 Uiso 1 1 calc R U . . .
C7 C 0.3767(6) 0.1108(9) 0.0731(6) 0.052(6) Uani 1 1 d . . . . .
H7A H 0.3481 0.1183 0.0518 0.078 Uiso 1 1 d R U . . .
H7B H 0.3890 0.0773 0.0654 0.078 Uiso 1 1 d R U . . .
H7C H 0.4031 0.1351 0.0671 0.078 Uiso 1 1 d R U . . .
C8 C 0.4418(5) 0.1221(5) 0.1532(5) 0.016(3) Uani 1 1 d . . . . .
H8 H 0.4541 0.1196 0.1202 0.019 Uiso 1 1 calc R U . . .
C9 C 0.4747(5) 0.1265(5) 0.1937(5) 0.019(3) Uani 1 1 d . . . . .
C10 C 0.5000 0.1338(7) 0.2696(7) 0.018(4) Uani 1 2 d S T P . .
C11 C 0.5000 0.1405(10) 0.3244(8) 0.033(6) Uani 1 2 d S T P . .
H11A H 0.5290 0.1236 0.3385 0.049 Uiso 0.5 1 d R U P A -1
H11B H 0.5014 0.1760 0.3326 0.049 Uiso 0.5 1 d R U P A -1
H11C H 0.4696 0.1260 0.3382 0.049 Uiso 0.5 1 d R U P A -1
Cl00 Cl 0.5000 0.1540(3) 0.0000 0.0366(18) Uani 1 4 d S TU P . .
O2 O 0.4548(9) 0.1843(9) 0.0000 0.075(6) Uani 1 2 d S TU P . .
O3 O 0.5000 0.1208(9) 0.0449(9) 0.076(7) Uani 1 2 d S TU P . .
Cl2 Cl 0.3339(11) 0.0000 0.0000 0.168(8) Uani 1 4 d DS TU P . .
O6 O 0.3063(14) 0.0434(16) 0.0000 0.160(12) Uani 1 2 d DS TU P . .
O4 O 0.3691(4) 0.2500 0.1309(4) 0.040(3) Uani 1 2 d S TU P . .
Cl1 Cl 0.0988(11) 0.0214(13) 0.1358(12) 0.268(11) Uani 0.5 1 d D U P B -1
O5 O 0.115(3) 0.0712(17) 0.115(2) 0.270(13) Uani 0.5 1 d D U P B -1
O7 O 0.1368(19) 0.003(3) 0.1731(19) 0.270(13) Uani 0.5 1 d D U P B -1
O8 O 0.0486(15) 0.027(2) 0.161(2) 0.273(13) Uani 0.5 1 d D U P B -1
O10 O 0.094(2) -0.015(2) 0.093(2) 0.273(13) Uani 0.5 1 d D U P B -1
O9 O 0.3790(14) 0.0000 0.0327(18) 0.224(15) Uani 1 2 d DS TU P . .
O11 O 0.1907(15) 0.0000 0.2767(16) 0.152(14) Uani 1 2 d S TU P . .
O12 O 0.5000 0.0000 0.2500 0.07(4) Uiso 0.41(9) 8 d S . P C 1
O13 O 0.5000 0.0000 0.331(3) 0.05(3) Uiso 0.41(9) 4 d S . P C 1
O12A O 0.5000 0.0000 0.277(3) 0.04(2) Uiso 0.30(5) 4 d S . P C 2
O13A O 0.5000 0.0000 0.375(3) 0.11(3) Uiso 0.59(9) 4 d S . P C 2

loop_
_atom_site_aniso_label
_atom_site_aniso_U_11
_atom_site_aniso_U_22
_atom_site_aniso_U_33
_atom_site_aniso_U_23
_atom_site_aniso_U_13
_atom_site_aniso_U_12
Dy1 0.0117(5) 0.0117(5) 0.0186(7) 0.0009(3) 0.0009(3) 0.0013(4)
O1 0.034(3) 0.035(3) 0.034(3) -0.0004(10) -0.0001(10) 0.0004(10)
N2 0.017(3) 0.017(2) 0.017(2) 0.0003(10) -0.0005(10) 0.0001(10)
N3 0.014(2) 0.014(2) 0.014(2) -0.0004(10) -0.0001(10) -0.0003(10)
N4 0.010(2) 0.010(2) 0.010(2) -0.0002(10) 0.0001(10) 0.0000(10)
C1 0.021(9) 0.084(14) 0.036(10) -0.017(9) 0.004(7) 0.000(8)
C4 0.019(8) 0.065(13) 0.054(11) -0.019(10) -0.013(8) -0.013(8)
C3 0.016(8) 0.079(14) 0.042(10) -0.001(10) -0.010(7) -0.009(8)
C2 0.010(7) 0.040(9) 0.039(9) 0.001(7) -0.012(6) 0.005(6)
N1 0.019(3) 0.020(3) 0.020(3) 0.0000(10) -0.0003(10) 0.0000(10)
C6 0.017(7) 0.009(6) 0.036(8) 0.004(6) -0.015(6) 0.000(5)
C5 0.027(8) 0.050(10) 0.025(8) -0.002(7) -0.003(7) -0.003(7)
C7 0.021(8) 0.112(18) 0.024(8) 0.017(10) -0.006(7) -0.013(10)
C8 0.014(6) 0.021(7) 0.013(6) 0.001(5) -0.008(5) -0.001(5)
C9 0.027(7) 0.014(7) 0.016(7) 0.009(5) 0.011(6) 0.004(6)
C10 0.019(10) 0.014(9) 0.020(10) -0.011(8) 0.000 0.000
C11 0.007(9) 0.073(18) 0.017(11) -0.012(11) 0.000 0.000
Cl00 0.0365(19) 0.037(2) 0.0358(19) 0.000 0.000 0.000
O2 0.075(7) 0.076(7) 0.075(7) 0.000 0.000 0.001(2)
O3 0.076(7) 0.076(7) 0.075(7) 0.001(2) 0.000 0.000
Cl2 0.168(8) 0.168(8) 0.168(8) 0.000 0.000 0.000
O6 0.160(12) 0.160(12) 0.160(12) 0.000 0.000 0.000(2)
O4 0.039(3) 0.041(4) 0.039(3) 0.0000(14) 0.000(2) 0.0000(14)
Cl1 0.268(11) 0.268(11) 0.268(11) 0.0000(10) 0.0000(10) -0.0001(10)
O5 0.271(13) 0.270(13) 0.271(13) 0.000(2) 0.000(2) 0.000(2)
O7 0.270(13) 0.270(13) 0.270(13) 0.000(2) 0.000(2) 0.000(2)
O8 0.273(13) 0.273(13) 0.273(13) 0.000(2) 0.000(2) 0.000(2)
O10 0.273(13) 0.273(13) 0.273(13) 0.000(2) 0.000(2) 0.000(2)
O9 0.224(15) 0.224(15) 0.224(15) 0.000 -0.0002(10) 0.000
O11 0.153(14) 0.152(14) 0.152(14) 0.000 0.000(2) 0.000

loop_
_atom_type_symbol
_atom_type_description
_atom_type_scat_dispersion_real
_atom_type_scat_dispersion_imag
_atom_type_scat_source
C C 0.0181 0.0091 'International Tables Vol C Tables 4.2.6.8 and 6.1.1.4'
H H 0.0000 0.0000 'International Tables Vol C Tables 4.2.6.8 and 6.1.1.4'
Cl Cl 0.3639 0.7018 'International Tables Vol C Tables 4.2.6.8 and 6.1.1.4'
Dy Dy -9.8046 9.8477 'International Tables Vol C Tables 4.2.6.8 and 6.1.1.4'
N N 0.0311 0.0180 'International Tables Vol C Tables 4.2.6.8 and 6.1.1.4'
O O 0.0492 0.0322 'International Tables Vol C Tables 4.2.6.8 and 6.1.1.4'

loop_
_geom_angle_atom_site_label_1
_geom_angle_atom_site_label_2
_geom_angle_atom_site_label_3
_geom_angle
_geom_angle_site_symmetry_1
_geom_angle_site_symmetry_3
_geom_angle_publ_flag
O1 Dy1 O1 102.3(5) . 8 ?
O1 Dy1 N3 75.7(4) . 8 ?
O1 Dy1 N3 129.8(4) 8 8 ?
O1 Dy1 N3 129.8(4) . . ?
O1 Dy1 N3 75.7(4) 8 . ?
O1 Dy1 N4 162.4(4) . . ?
O1 Dy1 N4 87.3(3) 8 . ?
O1 Dy1 N4 87.3(3) . 8 ?
O1 Dy1 N4 162.4(4) 8 8 ?
O1 Dy1 N1 83.6(3) 8 . ?
O1 Dy1 N1 67.6(6) 8 8 ?
O1 Dy1 N1 67.6(3) . . ?
O1 Dy1 N1 83.6(8) . 8 ?
N3 Dy1 N3 143.6(5) 8 . ?
N4 Dy1 N3 86.8(3) 8 . ?
N4 Dy1 N3 86.8(3) . 8 ?
N4 Dy1 N3 66.7(3) 8 8 ?
N4 Dy1 N3 66.7(3) . . ?
N4 Dy1 N4 87.5(4) . 8 ?
N1 Dy1 N3 135.3(3) . 8 ?
N1 Dy1 N3 62.2(3) . . ?
N1 Dy1 N3 135.3(7) 8 . ?
N1 Dy1 N3 62.2(6) 8 8 ?
N1 Dy1 N4 128.8(6) 8 8 ?
N1 Dy1 N4 128.8(3) . . ?
N1 Dy1 N4 86.6(8) 8 . ?
N1 Dy1 N4 86.6(3) . 8 ?
N1 Dy1 N1 133.8(9) 8 . ?
Dy1 O1 H1 118.0 . . ?
C1 O1 Dy1 124.0(9) . . ?
C1 O1 H1 118.0 . . ?
N3 N2 C7 121.9(11) . . ?
C6 N2 N3 116.5(10) . . ?
C6 N2 C7 121.5(10) . . ?
N2 N3 Dy1 121.9(8) . . ?
C8 N3 Dy1 117.7(8) . . ?
C8 N3 N2 120.3(11) . . ?
C9 N4 Dy1 115.6(8) . . ?
C9 N4 C10 103.8(11) . . ?
C10 N4 Dy1 140.5(9) . . ?
O1 C1 H1A 109.1 . . ?
O1 C1 H1B 109.1 . . ?
O1 C1 C2 112.5(12) . . ?
H1A C1 H1B 107.8 . . ?
C2 C1 H1A 109.1 . . ?
C2 C1 H1B 109.1 . . ?
C3 C4 H4 120.0 . . ?
C3 C4 C5 120.0 . . ?
C5 C4 H4 120.0 . . ?
C4 C3 H3 120.0 . . ?
C4 C3 C2 120.0 . . ?
C2 C3 H3 120.0 . . ?
C3 C2 C1 124.1(8) . . ?
N1 C2 C1 115.7(9) . . ?
N1 C2 C3 120.0 . . ?
C2 N1 Dy1 116.7(4) . . ?
C2 N1 C6 120.0 . . ?
C6 N1 Dy1 122.4(4) . . ?
N2 C6 N1 116.3(7) . . ?
N2 C6 C5 123.6(7) . . ?
C5 C6 N1 120.0 . . ?
C4 C5 H5 120.0 . . ?
C6 C5 C4 120.0 . . ?
C6 C5 H5 120.0 . . ?
N2 C7 H7A 107.4 . . ?
N2 C7 H7B 112.7 . . ?
N2 C7 H7C 108.3 . . ?
H7A C7 H7B 109.5 . . ?
H7A C7 H7C 109.5 . . ?
H7B C7 H7C 109.4 . . ?
N3 C8 H8 120.6 . . ?
N3 C8 C9 118.7(12) . . ?
C9 C8 H8 120.6 . . ?
N4 C9 C8 121.1(12) . . ?
C9 C9 N4 110.0(7) 29_655 . ?
C9 C9 C8 129.0(8) 29_655 . ?
N4 C10 N4 112.3(16) . 29_655 ?
N4 C10 C11 123.8(8) 29_655 . ?
N4 C10 C11 123.8(8) . . ?
C10 C11 H11A 109.1 . . ?
C10 C11 H11B 110.0 . . ?
C10 C11 H11C 109.2 . . ?
H11A C11 H11B 109.5 . . ?
H11A C11 H11C 109.5 . . ?
H11B C11 H11C 109.5 . . ?
O2 Cl00 O2 112(2) . 29_655 ?
O2 Cl00 O3 109.3(7) . . ?
O2 Cl00 O3 109.3(7) 29_655 . ?
O2 Cl00 O3 109.3(7) . 27 ?
O2 Cl00 O3 109.3(7) 29_655 27 ?
O3 Cl00 O3 107(2) 27 . ?
O6 Cl2 O6 115(4) 5 . ?
O6 Cl2 O9 115.8(16) 5 . ?
O6 Cl2 O9 115.8(16) 5 27 ?
O6 Cl2 O9 115.8(16) . . ?
O6 Cl2 O9 115.8(16) . 27 ?
O9 Cl2 O9 72(4) . 27 ?
O5 Cl1 O8 109.2(18) . . ?
O5 Cl1 O10 108.4(18) . . ?
O7 Cl1 O5 109.8(18) . . ?
O7 Cl1 O8 109.5(18) . . ?
O7 Cl1 O10 110.7(19) . . ?
O8 Cl1 O10 109.1(18) . . ?
Cl2 O9 O9 54(2) . 27 ?

loop_
_geom_bond_atom_site_label_1
_geom_bond_atom_site_label_2
_geom_bond_distance
_geom_bond_site_symmetry_2
_geom_bond_publ_flag
Dy1 O1 2.298(10) . ?
Dy1 O1 2.298(10) 8 ?
Dy1 N3 2.511(10) . ?
Dy1 N3 2.511(10) 8 ?
Dy1 N4 2.491(10) . ?
Dy1 N4 2.491(10) 8 ?
Dy1 N1 2.477(6) . ?
Dy1 N1 2.477(13) 8 ?
O1 H1 0.9500 . ?
O1 C1 1.41(2) . ?
N2 N3 1.367(15) . ?
N2 C6 1.345(12) . ?
N2 C7 1.44(2) . ?
N3 C8 1.319(17) . ?
N4 C9 1.364(16) . ?
N4 C10 1.379(15) . ?
C1 H1A 0.9900 . ?
C1 H1B 0.9900 . ?
C1 C2 1.479(18) . ?
C4 H4 0.9500 . ?
C4 C3 1.3900 . ?
C4 C5 1.3900 . ?
C3 H3 0.9500 . ?
C3 C2 1.3900 . ?
C2 N1 1.3900 . ?
N1 C6 1.3900 . ?
C6 C5 1.3900 . ?
C5 H5 0.9500 . ?
C7 H7A 0.9805 . ?
C7 H7B 0.9806 . ?
C7 H7C 0.9795 . ?
C8 H8 0.9500 . ?
C8 C9 1.410(19) . ?
C9 C9 1.36(3) 29_655 ?
C10 N4 1.379(15) 29_655 ?
C10 C11 1.48(3) . ?
C11 H11A 0.9801 . ?
C11 H11B 0.9796 . ?
C11 H11C 0.9798 . ?
Cl00 O2 1.46(2) 29_655 ?
Cl00 O2 1.46(2) . ?
Cl00 O3 1.50(3) 27 ?
Cl00 O3 1.50(3) . ?
Cl2 O6 1.38(3) . ?
Cl2 O6 1.38(3) 5 ?
Cl2 O9 1.498(19) . ?
Cl2 O9 1.498(19) 27 ?
Cl1 O5 1.514(14) . ?
Cl1 O7 1.513(14) . ?
Cl1 O8 1.519(14) . ?
Cl1 O10 1.519(14) . ?
O9 O9 1.76(10) 27 ?
O12A O12A 1.45(18) 26_666 ?

loop_
_geom_torsion_atom_site_label_1
_geom_torsion_atom_site_label_2
_geom_torsion_atom_site_label_3
_geom_torsion_atom_site_label_4
_geom_torsion
_geom_torsion_site_symmetry_1
_geom_torsion_site_symmetry_2
_geom_torsion_site_symmetry_3
_geom_torsion_site_symmetry_4
_geom_torsion_publ_flag
Dy1 O1 C1 C2 18(2) . . . . ?
Dy1 N3 C8 C9 4.2(16) . . . . ?
Dy1 N4 C9 C8 -0.2(15) . . . . ?
Dy1 N4 C9 C9 179.0(3) . . . 29_655 ?
Dy1 N4 C10 N4 -178.1(3) . . . 29_655 ?
Dy1 N4 C10 C11 -3(3) . . . . ?
Dy1 N1 C6 N2 -8.1(9) . . . . ?
Dy1 N1 C6 C5 168.9(6) . . . . ?
O1 C1 C2 C3 163.8(10) . . . . ?
O1 C1 C2 N1 -20.9(19) . . . . ?
N2 N3 C8 C9 -177.4(11) . . . . ?
N2 C6 C5 C4 176.8(10) . . . . ?
N3 N2 C6 N1 9.5(13) . . . . ?
N3 N2 C6 C5 -167.4(8) . . . . ?
N3 C8 C9 N4 -2.7(19) . . . . ?
N3 C8 C9 C9 178.2(7) . . . 29_655 ?
C1 C2 N1 Dy1 15.0(12) . . . . ?
C1 C2 N1 C6 -175.5(13) . . . . ?
C4 C3 C2 C1 175.1(14) . . . . ?
C4 C3 C2 N1 0.0 . . . . ?
C3 C4 C5 C6 0.0 . . . . ?
C3 C2 N1 Dy1 -169.5(6) . . . . ?
C3 C2 N1 C6 0.0 . . . . ?
C2 N1 C6 N2 -177.0(10) . . . . ?
C2 N1 C6 C5 0.0 . . . . ?
N1 C6 C5 C4 0.0 . . . . ?
C6 N2 N3 Dy1 -7.1(14) . . . . ?
C6 N2 N3 C8 174.5(11) . . . . ?
C5 C4 C3 C2 0.0 . . . . ?
C7 N2 N3 Dy1 176.6(13) . . . . ?
C7 N2 N3 C8 -2(2) . . . . ?
C7 N2 C6 N1 -174.2(14) . . . . ?
C7 N2 C6 C5 8.9(18) . . . . ?
C9 N4 C10 N4 3.6(18) . . . 29_655 ?
C9 N4 C10 C11 179.1(18) . . . . ?
C10 N4 C9 C8 178.6(13) . . . . ?
C10 N4 C9 C9 -2.2(11) . . . 29_655 ?
O6 Cl2 O9 O9 111(2) 5 . . 27 ?
O6 Cl2 O9 O9 -110(2) . . . 27 ?

loop_
_smtbx_masks_void_nr
_smtbx_masks_void_average_x
_smtbx_masks_void_average_y
_smtbx_masks_void_average_z
_smtbx_masks_void_volume
_smtbx_masks_void_count_electrons
_smtbx_masks_void_content
1 0.000 0.000 0.000 46.5 3.3 ?
2 0.000 0.000 0.500 34.6 17.8 ?
3 0.000 0.376 0.264 41.3 9.3 ?
4 0.000 0.376 0.736 41.3 10.0 ?
5 0.000 0.500 0.000 34.6 17.8 ?
6 0.000 0.500 0.500 34.6 17.8 ?
7 0.000 0.624 0.264 41.3 8.7 ?
8 0.000 0.624 0.736 41.3 8.7 ?
9 0.124 0.500 0.236 41.3 10.7 ?
10 0.124 0.500 0.764 41.3 8.7 ?
11 0.236 0.124 0.500 41.3 9.7 ?
12 0.236 0.876 0.500 41.3 9.3 ?
13 0.264 0.000 0.376 41.3 8.7 ?
14 0.264 0.000 0.624 41.3 8.7 ?
15 0.250 0.250 0.250 7.0 0.8 ?
16 0.250 0.250 0.750 7.0 1.3 ?
17 0.250 0.750 0.250 7.0 0.8 ?
18 0.250 0.750 0.750 7.0 1.4 ?
19 0.376 0.264 0.000 41.3 8.7 ?
20 0.376 0.736 0.000 41.3 10.8 ?
21 0.500 0.500 0.500 46.5 3.3 ?
22 0.500 0.236 0.124 41.3 8.7 ?
23 0.500 0.236 0.876 41.3 12.7 ?
24 0.500 0.764 0.124 41.3 8.7 ?
25 0.500 0.764 0.876 41.3 9.7 ?
26 0.500 0.000 0.500 34.6 17.8 ?
27 0.500 0.000 0.000 34.6 17.8 ?
28 0.500 0.500 0.000 34.6 17.8 ?
29 0.624 0.264 0.000 41.3 8.7 ?
30 0.624 0.736 0.000 41.3 10.2 ?
31 0.736 0.000 0.376 41.3 11.5 ?
32 0.736 0.000 0.624 41.3 10.1 ?
33 0.764 0.124 0.500 41.3 8.7 ?
34 0.764 0.876 0.500 41.3 8.7 ?
35 0.750 0.250 0.250 7.0 0.0 ?
36 0.750 0.250 0.750 7.0 0.8 ?
37 0.750 0.750 0.250 7.0 0.0 ?
38 0.750 0.750 0.750 7.0 0.8 ?
39 0.876 0.500 0.236 41.3 11.4 ?
40 0.876 0.500 0.764 41.3 8.7 ?
